data_2223306
loop_
_publ_author_name
'Chang, Yan'
'Zhang, Kou-Lin'
'Ng, Seik Weng'

_publ_section_title
<i>catena</i>-Poly[[(2,2'-bipyridine-\k^2^<i>N</i>,<i>N</i>')cobalt(II)]-\m-oxalato-\k^4^<i>O</i>^1^,<i>O</i>^2^:<i>O</i>^1'^,<i>O</i>^2'^]
_journal_coeditor_code BT5061
_journal_issue 10
_journal_name_full 'Acta Crystallographica Section E'
_journal_page_first m1243
_journal_paper_doi 10.1107/S1600536809037878
_journal_volume 65
_journal_year 2009
_chemical_formula_iupac '[Co (C2 O4) (C10 H8 N2)]'
_chemical_formula_moiety 'C12 H8 Co N2 O4'
_chemical_formula_sum 'C12 H8 Co N2 O4'
_chemical_formula_weight 303.13
_chemical_name_systematic
;
<i>catena</i>-Poly[[(2,2'-bipyridine-\k^2^<i>N</i>,<i>N</i>')cobalt(II)]-\m-
oxalato-\k^4^<i>O</i>^1^,<i>O</i>^2^:<i>O</i>^1'^,<i>O</i>^2'^]
;
_space_group_IT_number 33
_symmetry_cell_setting orthorhombic
_symmetry_space_group_name_Hall 'P 2c -2n'
_symmetry_space_group_name_H-M 'P n a 21'
_atom_sites_solution_hydrogens geom
_atom_sites_solution_primary direct
_atom_sites_solution_secondary difmap
_audit_creation_method SHELXL-97
_cell_angle_alpha 90.00
_cell_angle_beta 90.00
_cell_angle_gamma 90.00
_cell_formula_units_Z 4
_cell_length_a 9.1275(8)
_cell_length_b 9.2323(8)
_cell_length_c 14.1929(12)
_cell_measurement_reflns_used 4493
_cell_measurement_temperature 293(2)
_cell_measurement_theta_max 26.1
_cell_measurement_theta_min 2.6
_cell_volume 1196.00(18)
_computing_cell_refinement 'SAINT (Bruker, 2005)'
_computing_data_collection 'APEX2 (Bruker, 2005)'
_computing_data_reduction 'SAINT (Bruker, 2005)'
_computing_molecular_graphics 'X-SEED (Barbour, 2001)'
_computing_publication_material 'publCIF (Westrip, 2009)'
_computing_structure_refinement 'SHELXL97 (Sheldrick, 2008)'
_computing_structure_solution 'SHELXS97 (Sheldrick, 2008)'
_diffrn_ambient_temperature 293(2)
_diffrn_measured_fraction_theta_full 0.999
_diffrn_measured_fraction_theta_max 0.999
_diffrn_measurement_device_type 'Bruker APEXII'
_diffrn_measurement_method '\f and \w'
_diffrn_radiation_monochromator graphite
_diffrn_radiation_source 'fine-focus sealed tube'
_diffrn_radiation_type MoK\a
_diffrn_radiation_wavelength 0.71073
_diffrn_reflns_av_R_equivalents 0.0247
_diffrn_reflns_av_sigmaI/netI 0.0256
_diffrn_reflns_limit_h_max 11
_diffrn_reflns_limit_h_min -11
_diffrn_reflns_limit_k_max 11
_diffrn_reflns_limit_k_min -11
_diffrn_reflns_limit_l_max 18
_diffrn_reflns_limit_l_min -18
_diffrn_reflns_number 9371
_diffrn_reflns_theta_full 27.49
_diffrn_reflns_theta_max 27.49
_diffrn_reflns_theta_min 2.63
_diffrn_standards_decay_% 0
_diffrn_standards_interval_count 0
_diffrn_standards_interval_time 0
_diffrn_standards_number 0
_exptl_absorpt_coefficient_mu 1.446
_exptl_absorpt_correction_T_max 0.7809
_exptl_absorpt_correction_T_min 0.6242
_exptl_absorpt_correction_type multi-scan
_exptl_absorpt_process_details '(SADABS; Sheldrick, 1996)'
_exptl_crystal_colour Pink
_exptl_crystal_density_diffrn 1.683
_exptl_crystal_density_method 'not measured'
_exptl_crystal_description Prism
_exptl_crystal_F_000 612
_exptl_crystal_size_max 0.36
_exptl_crystal_size_mid 0.25
_exptl_crystal_size_min 0.18
_refine_diff_density_max 0.166
_refine_diff_density_min -0.227
_refine_ls_abs_structure_details 'Flack (1983), 1277 Friedel pairs'
_refine_ls_abs_structure_Flack -0.02(2)
_refine_ls_extinction_method none
_refine_ls_goodness_of_fit_ref 1.006
_refine_ls_hydrogen_treatment constr
_refine_ls_matrix_type full
_refine_ls_number_parameters 172
_refine_ls_number_reflns 2698
_refine_ls_number_restraints 1
_refine_ls_restrained_S_all 1.006
_refine_ls_R_factor_all 0.0303
_refine_ls_R_factor_gt 0.0261
_refine_ls_shift/su_max 0.001
_refine_ls_shift/su_mean 0.001
_refine_ls_structure_factor_coef Fsqd
_refine_ls_weighting_details 'calc w=1/[\s^2^(Fo^2^)+(0.0436P)^2^] where P=(Fo^2^+2Fc^2^)/3'
_refine_ls_weighting_scheme calc
_refine_ls_wR_factor_gt 0.0643
_refine_ls_wR_factor_ref 0.0675
_reflns_number_gt 2456
_reflns_number_total 2698
_reflns_threshold_expression I>2\s(I)
_cod_data_source_file bt5061.cif
_cod_data_source_block I
_cod_depositor_comments
;
The following automatic conversions were performed:
'_symmetry_cell_setting' value 'Orthorhombic' changed to 'orthorhombic'
according to '/home/saulius/struct/CIF-dictionaries/cif_core.dic'
dictionary named 'cif_core.dic' version 2.4.1 from
2010-06-29.

'_exptl_absorpt_correction_type' value 'Multi-scan' changed
to 'multi-scan' according to
'/home/saulius/struct/CIF-dictionaries/cif_core.dic' dictionary named
'cif_core.dic' version 2.4.1 from 2010-06-29.

Automatic conversion script
Id: cif_fix_enum 1527 2010-12-29 10:47:43Z saulius 

The following automatic conversions were performed:

'_symmetry_cell_setting' value 'Orthorhombic' changed to
'orthorhombic' according to
/home/saulius/struct/CIF-dictionaries/cif_core.dic dictionary named
'cif_core.dic' version 2.4.1 from
2010-06-29.

'_exptl_absorpt_correction_type' value 'Multi-scan'
changed to 'multi-scan' according to
/home/saulius/struct/CIF-dictionaries/cif_core.dic dictionary named
'cif_core.dic' version 2.4.1 from 2010-06-29.

Automatic conversion script
Id: cif_fix_values 1715 2011-07-08 13:25:40Z adriana 
;
_cod_database_code 2223306
_cod_database_fobs_code 2223306

loop_
_symmetry_equiv_pos_as_xyz
'x, y, z'
'-x, -y, z+1/2'
'-x+1/2, y+1/2, z+1/2'
'x+1/2, -y+1/2, z'

loop_
_atom_site_type_symbol
_atom_site_label
_atom_site_fract_x
_atom_site_fract_y
_atom_site_fract_z
_atom_site_U_iso_or_equiv
_atom_site_adp_type
_atom_site_calc_flag
_atom_site_refinement_flags
_atom_site_occupancy
_atom_site_disorder_assembly
_atom_site_disorder_group
Co Co1 0.38104(3) 0.58866(2) 0.49966(4) 0.03408(9) Uani d . 1 . .
N N1 0.3016(2) 0.4155(2) 0.41608(15) 0.0413(5) Uani d . 1 . .
N N2 0.4481(2) 0.40387(19) 0.57666(14) 0.0390(4) Uani d . 1 . .
O O1 0.27899(18) 0.75569(19) 0.42055(11) 0.0445(4) Uani d . 1 . .
O O2 0.07533(18) 0.88996(17) 0.42286(12) 0.0409(4) Uani d . 1 . .
O O3 0.19137(17) 0.61940(16) 0.57821(11) 0.0389(3) Uani d . 1 . .
O O4 -0.00808(15) 0.75786(19) 0.58323(12) 0.0449(4) Uani d . 1 . .
C C1 0.2256(3) 0.4294(3) 0.3354(2) 0.0551(7) Uani d . 1 . .
H H1 0.1995 0.5218 0.3153 0.066 Uiso calc R 1 . .
C C2 0.1847(3) 0.3113(4) 0.2810(2) 0.0674(8) Uani d . 1 . .
H H2 0.1334 0.3240 0.2250 0.081 Uiso calc R 1 . .
C C3 0.2216(4) 0.1757(4) 0.3117(2) 0.0710(9) Uani d . 1 . .
H H3 0.1954 0.0948 0.2765 0.085 Uiso calc R 1 . .
C C4 0.2974(3) 0.1594(3) 0.3946(2) 0.0574(7) Uani d . 1 . .
H H4 0.3222 0.0675 0.4162 0.069 Uiso calc R 1 . .
C C5 0.3367(3) 0.2817(3) 0.44589(16) 0.0385(5) Uani d . 1 . .
C C6 0.4169(3) 0.2747(3) 0.53643(18) 0.0390(5) Uani d . 1 . .
C C7 0.4574(4) 0.1460(3) 0.5795(2) 0.0583(7) Uani d . 1 . .
H H7 0.4359 0.0578 0.5511 0.070 Uiso calc R 1 . .
C C8 0.5303(4) 0.1498(4) 0.6653(2) 0.0661(8) Uani d . 1 . .
H H8 0.5587 0.0642 0.6947 0.079 Uiso calc R 1 . .
C C9 0.5598(3) 0.2808(4) 0.70638(19) 0.0635(8) Uani d . 1 . .
H H9 0.6075 0.2857 0.7642 0.076 Uiso calc R 1 . .
C C10 0.5172(3) 0.4054(3) 0.6601(2) 0.0531(7) Uani d . 1 . .
H H110 0.5373 0.4944 0.6880 0.064 Uiso calc R 1 . .
C C11 0.1593(2) 0.7943(2) 0.45489(15) 0.0329(4) Uani d . 1 . .
C C12 0.1106(2) 0.7173(3) 0.54720(15) 0.0329(4) Uani d . 1 . .

loop_
_atom_site_aniso_label
_atom_site_aniso_U_11
_atom_site_aniso_U_22
_atom_site_aniso_U_33
_atom_site_aniso_U_12
_atom_site_aniso_U_13
_atom_site_aniso_U_23
Co1 0.03270(14) 0.03499(14) 0.03454(13) -0.00016(11) 0.00143(14) -0.00307(16)
N1 0.0463(11) 0.0436(11) 0.0339(10) -0.0047(8) -0.0038(8) -0.0021(8)
N2 0.0408(11) 0.0406(11) 0.0356(10) 0.0037(8) -0.0018(8) -0.0021(8)
O1 0.0411(9) 0.0516(10) 0.0409(9) 0.0057(7) 0.0145(8) 0.0104(8)
O2 0.0398(8) 0.0430(9) 0.0401(9) 0.0032(7) 0.0070(7) 0.0130(7)
O3 0.0377(8) 0.0401(8) 0.0388(8) 0.0037(7) 0.0054(7) 0.0105(7)
O4 0.0397(9) 0.0536(10) 0.0413(9) 0.0093(7) 0.0125(8) 0.0179(8)
C1 0.0618(17) 0.0630(17) 0.0404(13) -0.0075(13) -0.0131(12) -0.0006(12)
C2 0.0740(19) 0.085(2) 0.0435(15) -0.0175(17) -0.0170(14) -0.0103(14)
C3 0.082(2) 0.069(2) 0.0628(18) -0.0255(17) -0.0066(16) -0.0259(16)
C4 0.0692(18) 0.0465(15) 0.0565(16) -0.0145(13) -0.0005(14) -0.0107(12)
C5 0.0407(11) 0.0403(12) 0.0346(12) -0.0044(11) 0.0034(10) -0.0051(10)
C6 0.0429(12) 0.0341(11) 0.0402(12) 0.0035(10) 0.0077(10) -0.0023(9)
C7 0.0777(19) 0.0428(14) 0.0544(15) 0.0149(14) -0.0004(15) -0.0044(13)
C8 0.086(2) 0.0576(17) 0.0546(16) 0.0271(16) 0.0024(16) 0.0105(15)
C9 0.0727(18) 0.077(2) 0.0406(15) 0.0236(16) -0.0064(13) 0.0052(14)
C10 0.0622(17) 0.0555(16) 0.0416(13) 0.0124(12) -0.0082(13) -0.0062(11)
C11 0.0342(10) 0.0332(11) 0.0312(10) -0.0055(10) 0.0024(9) 0.0017(9)
C12 0.0318(11) 0.0349(11) 0.0321(11) -0.0025(9) 0.0030(8) 0.0025(9)

loop_
_atom_type_symbol
_atom_type_description
_atom_type_scat_dispersion_real
_atom_type_scat_dispersion_imag
_atom_type_scat_source
C C 0.0033 0.0016 'International Tables Vol C Tables 4.2.6.8 and 6.1.1.4'
H H 0.0000 0.0000 'International Tables Vol C Tables 4.2.6.8 and 6.1.1.4'
N N 0.0061 0.0033 'International Tables Vol C Tables 4.2.6.8 and 6.1.1.4'
O O 0.0106 0.0060 'International Tables Vol C Tables 4.2.6.8 and 6.1.1.4'
Co Co 0.3494 0.9721 'International Tables Vol C Tables 4.2.6.8 and 6.1.1.4'

loop_
_geom_angle_atom_site_label_1
_geom_angle_atom_site_label_2
_geom_angle_atom_site_label_3
_geom_angle_site_symmetry_1
_geom_angle_site_symmetry_3
_geom_angle
_geom_angle_publ_flag
O3 Co1 O2 . 4_565 166.68(6) ?
O3 Co1 O4 . 4_565 90.36(6) ?
O2 Co1 O4 4_565 4_565 79.78(6) ?
O3 Co1 N1 . . 96.78(8) ?
O2 Co1 N1 4_565 . 94.00(7) ?
O4 Co1 N1 4_565 . 170.80(7) ?
O3 Co1 N2 . . 94.24(7) ?
O2 Co1 N2 4_565 . 95.74(7) ?
O4 Co1 N2 4_565 . 96.46(8) ?
N1 Co1 N2 . . 77.29(7) ?
O3 Co1 O1 . . 79.57(6) ?
O2 Co1 O1 4_565 . 91.60(7) ?
O4 Co1 O1 4_565 . 91.15(7) ?
N1 Co1 O1 . . 95.83(8) ?
N2 Co1 O1 . . 170.25(7) ?
C1 N1 C5 . . 118.6(2) ?
C1 N1 Co1 . . 125.54(18) ?
C5 N1 Co1 . . 115.80(17) ?
C10 N2 C6 . . 118.8(2) ?
C10 N2 Co1 . . 125.67(16) ?
C6 N2 Co1 . . 115.58(17) ?
C11 O1 Co1 . . 112.63(14) ?
C11 O2 Co1 . 4_465 113.30(14) ?
C12 O3 Co1 . . 113.72(14) ?
C12 O4 Co1 . 4_465 112.70(15) ?
N1 C1 C2 . . 122.5(3) ?
N1 C1 H1 . . 118.8 ?
C2 C1 H1 . . 118.8 ?
C3 C2 C1 . . 118.5(3) ?
C3 C2 H2 . . 120.8 ?
C1 C2 H2 . . 120.8 ?
C2 C3 C4 . . 119.8(3) ?
C2 C3 H3 . . 120.1 ?
C4 C3 H3 . . 120.1 ?
C3 C4 C5 . . 119.3(3) ?
C3 C4 H4 . . 120.4 ?
C5 C4 H4 . . 120.4 ?
N1 C5 C4 . . 121.3(2) ?
N1 C5 C6 . . 115.6(2) ?
C4 C5 C6 . . 123.1(3) ?
N2 C6 C7 . . 120.9(3) ?
N2 C6 C5 . . 115.6(2) ?
C7 C6 C5 . . 123.5(3) ?
C8 C7 C6 . . 119.6(3) ?
C8 C7 H7 . . 120.2 ?
C6 C7 H7 . . 120.2 ?
C9 C8 C7 . . 119.3(3) ?
C9 C8 H8 . . 120.3 ?
C7 C8 H8 . . 120.3 ?
C8 C9 C10 . . 118.6(3) ?
C8 C9 H9 . . 120.7 ?
C10 C9 H9 . . 120.7 ?
N2 C10 C9 . . 122.9(3) ?
N2 C10 H110 . . 118.5 ?
C9 C10 H110 . . 118.5 ?
O1 C11 O2 . . 126.4(2) ?
O1 C11 C12 . . 116.67(18) ?
O2 C11 C12 . . 116.88(17) ?
O3 C12 O4 . . 125.7(2) ?
O3 C12 C11 . . 117.35(17) ?
O4 C12 C11 . . 116.98(18) ?

loop_
_geom_bond_atom_site_label_1
_geom_bond_atom_site_label_2
_geom_bond_site_symmetry_2
_geom_bond_distance
_geom_bond_publ_flag
Co1 O3 . 2.0786(16) ?
Co1 O2 4_565 2.0909(16) ?
Co1 O4 4_565 2.1068(16) ?
Co1 N1 . 2.119(2) ?
Co1 N2 . 2.1165(19) ?
Co1 O1 . 2.1228(17) ?
N1 C1 . 1.344(3) ?
N1 C5 . 1.344(3) ?
N2 C10 . 1.342(3) ?
N2 C6 . 1.352(3) ?
O1 C11 . 1.248(3) ?
O2 C11 . 1.255(3) ?
O2 Co1 4_465 2.0909(16) ?
O3 C12 . 1.247(3) ?
O4 C12 . 1.255(2) ?
O4 Co1 4_465 2.1068(16) ?
C1 C2 . 1.388(4) ?
C1 H1 . 0.9300 ?
C2 C3 . 1.367(5) ?
C2 H2 . 0.9300 ?
C3 C4 . 1.374(5) ?
C3 H3 . 0.9300 ?
C4 C5 . 1.391(4) ?
C4 H4 . 0.9300 ?
C5 C6 . 1.480(3) ?
C6 C7 . 1.386(4) ?
C7 C8 . 1.388(4) ?
C7 H7 . 0.9300 ?
C8 C9 . 1.369(5) ?
C8 H8 . 0.9300 ?
C9 C10 . 1.381(4) ?
C9 H9 . 0.9300 ?
C10 H110 . 0.9300 ?
C11 C12 . 1.555(2) ?

loop_
_geom_torsion_atom_site_label_1
_geom_torsion_atom_site_label_2
_geom_torsion_atom_site_label_3
_geom_torsion_atom_site_label_4
_geom_torsion_site_symmetry_1
_geom_torsion_site_symmetry_2
_geom_torsion_site_symmetry_3
_geom_torsion_site_symmetry_4
_geom_torsion
_geom_torsion_publ_flag
O3 Co1 N1 C1 . . . . 86.2(2) ?
O2 Co1 N1 C1 4_565 . . . -86.0(2) ?
N2 Co1 N1 C1 . . . . 179.0(2) ?
O1 Co1 N1 C1 . . . . 6.0(2) ?
O3 Co1 N1 C5 . . . . -96.68(18) ?
O2 Co1 N1 C5 4_565 . . . 91.16(18) ?
N2 Co1 N1 C5 . . . . -3.84(18) ?
O1 Co1 N1 C5 . . . . -176.83(18) ?
O3 Co1 N2 C10 . . . . -81.0(2) ?
O2 Co1 N2 C10 4_565 . . . 90.2(2) ?
O4 Co1 N2 C10 4_565 . . . 9.8(2) ?
N1 Co1 N2 C10 . . . . -177.0(2) ?
O3 Co1 N2 C6 . . . . 98.92(19) ?
O2 Co1 N2 C6 4_565 . . . -89.91(18) ?
O4 Co1 N2 C6 4_565 . . . -170.23(18) ?
N1 Co1 N2 C6 . . . . 2.91(19) ?
O3 Co1 O1 C11 . . . . 0.09(16) ?
O2 Co1 O1 C11 4_565 . . . -169.87(16) ?
O4 Co1 O1 C11 4_565 . . . -90.06(16) ?
N1 Co1 O1 C11 . . . . 95.94(17) ?
O2 Co1 O3 C12 4_565 . . . 47.6(4) ?
O4 Co1 O3 C12 4_565 . . . 89.55(17) ?
N1 Co1 O3 C12 . . . . -96.27(17) ?
N2 Co1 O3 C12 . . . . -173.95(17) ?
O1 Co1 O3 C12 . . . . -1.55(16) ?
C5 N1 C1 C2 . . . . -1.3(4) ?
Co1 N1 C1 C2 . . . . 175.8(2) ?
N1 C1 C2 C3 . . . . 0.9(5) ?
C1 C2 C3 C4 . . . . 0.0(5) ?
C2 C3 C4 C5 . . . . -0.5(5) ?
C1 N1 C5 C4 . . . . 0.7(4) ?
Co1 N1 C5 C4 . . . . -176.7(2) ?
C1 N1 C5 C6 . . . . -178.5(2) ?
Co1 N1 C5 C6 . . . . 4.1(3) ?
C3 C4 C5 N1 . . . . 0.2(4) ?
C3 C4 C5 C6 . . . . 179.3(3) ?
C10 N2 C6 C7 . . . . -1.1(4) ?
Co1 N2 C6 C7 . . . . 179.0(2) ?
C10 N2 C6 C5 . . . . 178.2(2) ?
Co1 N2 C6 C5 . . . . -1.7(3) ?
N1 C5 C6 N2 . . . . -1.6(3) ?
C4 C5 C6 N2 . . . . 179.2(3) ?
N1 C5 C6 C7 . . . . 177.7(3) ?
C4 C5 C6 C7 . . . . -1.5(4) ?
N2 C6 C7 C8 . . . . 0.4(5) ?
C5 C6 C7 C8 . . . . -178.9(2) ?
C6 C7 C8 C9 . . . . 0.5(5) ?
C7 C8 C9 C10 . . . . -0.7(5) ?
C6 N2 C10 C9 . . . . 0.9(4) ?
Co1 N2 C10 C9 . . . . -179.2(2) ?
C8 C9 C10 N2 . . . . 0.0(4) ?
Co1 O1 C11 O2 . . . . -179.71(19) ?
Co1 O1 C11 C12 . . . . 1.1(2) ?
Co1 O2 C11 O1 4_465 . . . 177.06(19) ?
Co1 O2 C11 C12 4_465 . . . -3.8(2) ?
Co1 O3 C12 O4 . . . . -178.58(19) ?
Co1 O3 C12 C11 . . . . 2.6(2) ?
Co1 O4 C12 O3 4_465 . . . -174.00(19) ?
Co1 O4 C12 C11 4_465 . . . 4.9(2) ?
O1 C11 C12 O3 . . . . -2.6(3) ?
O2 C11 C12 O3 . . . . 178.2(2) ?
O1 C11 C12 O4 . . . . 178.4(2) ?
O2 C11 C12 O4 . . . . -0.8(3) ?
